data_2006000
loop_
_publ_author_name
'Ma, X.'
'Pan, Y.'
'Wu, L.'
'Huang, X.'
'Sun, H.'
'Zhu, C.'

_publ_section_title
;
 [\m-(1,4-Dibenzylpiperazine)-<i>N</i>:<i>N</i>']bis(trimethylindium)
 Dibenzene Solvate
;
_journal_issue 3
_journal_name_full 'Acta Crystallographica Section C'
_journal_page_first 278
_journal_page_last 279
_journal_paper_doi 10.1107/S0108270196013169
_journal_volume 53
_journal_year 1997
_chemical_formula_iupac '[In2 (C H3)6 (C18 H22 N2)], 2C6 H6'
_chemical_formula_moiety 'C36 H52 In2 N2'
_chemical_formula_sum 'C36 H52 In2 N2'
_chemical_formula_weight 742.46
_chemical_melting_point 362.1(10)
_chemical_name_systematic
;
1,4-bis(trimethylindium)-1,4-dibenzylpiperazine
;
_space_group_IT_number 2
_symmetry_cell_setting triclinic
_symmetry_space_group_name_Hall '-P 1'
_symmetry_space_group_name_H-M 'P -1'
_cell_angle_alpha 84.56(2)
_cell_angle_beta 113.62(3)
_cell_angle_gamma 114.04(2)
_cell_formula_units_Z 1
_cell_length_a 9.543(4)
_cell_length_b 10.176(2)
_cell_length_c 11.340(3)
_cell_measurement_reflns_used 20
_cell_measurement_temperature 296
_cell_measurement_theta_max 21.20
_cell_measurement_theta_min 13.35
_cell_volume 918.4(6)
_computing_cell_refinement 'CAD-4 Software'
_computing_data_collection 'CAD-4 Software (Enraf-Nonius, 1989)'
_computing_data_reduction 'TEXSAN PROCESS HKL (Molecular Structure Corporation, 1987)'
_computing_molecular_graphics 'ORTEPII (Johnson, 1976) in TEXSAN'
_computing_structure_refinement 'TEXSAN LS FOUR'
_computing_structure_solution 'DIRDIF (Beurskens, 1984) in TEXSAN'
_diffrn_ambient_temperature 296
_diffrn_measurement_device 'Enraf-Nonius CAD-4'
_diffrn_measurement_method \w/2\q
_diffrn_radiation_type MoK\a
_diffrn_radiation_wavelength 0.71073
_diffrn_reflns_av_R_equivalents 0.0359
_diffrn_reflns_limit_h_max 11
_diffrn_reflns_limit_h_min 0
_diffrn_reflns_limit_k_max 12
_diffrn_reflns_limit_k_min -12
_diffrn_reflns_limit_l_max 13
_diffrn_reflns_limit_l_min -13
_diffrn_reflns_number 3443
_diffrn_reflns_theta_max 25
_diffrn_standards_decay_% 1.7
_diffrn_standards_interval_time 300
_diffrn_standards_number 3
_exptl_absorpt_coefficient_mu 1.259
_exptl_absorpt_correction_T_max 0.470
_exptl_absorpt_correction_T_min 0.404
_exptl_absorpt_correction_type 'empirical (TEXSAN; Molecular Structure Corporation, 1987)'
_exptl_crystal_colour colourless
_exptl_crystal_density_diffrn 1.34
_exptl_crystal_density_meas ?
_exptl_crystal_description prism
_exptl_crystal_F_000 380
_exptl_crystal_size_max 1.0
_exptl_crystal_size_mid 0.6
_exptl_crystal_size_min 0.6
_refine_diff_density_max 0.76
_refine_diff_density_min -0.71
_refine_ls_abs_structure_details
;
;
_refine_ls_extinction_coef 5.0E-5
_refine_ls_extinction_method 'Gaussian isotropic (Zachariasen, 1967)'
_refine_ls_goodness_of_fit_obs 1.94
_refine_ls_hydrogen_treatment 'H-atom parameters not refined'
_refine_ls_number_parameters 182
_refine_ls_number_reflns 2669
_refine_ls_R_factor_obs 0.052
_refine_ls_shift/esd_max 0.003
_refine_ls_structure_factor_coef F
_refine_ls_weighting_scheme 'Weighting scheme based on measured e.s.d.'s'
_refine_ls_wR_factor_obs 0.063
_reflns_number_observed 2669
_reflns_number_total 3221
_reflns_observed_criterion I>3\s(I)
_cod_data_source_file kh1102.cif
_cod_data_source_block TOZ
_cod_depositor_comments
;
 Adding the _atom_type_symbol data item to the _atom_type loop.
 The values of the _atom_type_symbol data item were inferred from
 the _atom_site_type_symbol and _atom_site_label data items.

 Antanas Vaitkus,
 2017-01-11

 Changing the value of the _atom_site_type_symbol data item for
 hydrogen atoms from '?' to 'H'.

 Antanas Vaitkus,
 2017-01-11

The following automatic conversions were performed:

'_chemical_melting_point' value '88-90\%C' was changed to '362.1(10)'
- it was converted from degrees Celsius(C) to Kelvins(K), the average
value was taken and precision was estimated.

Automatic conversion script
Id: cif_fix_values 1715 2011-07-08 13:25:40Z adriana 

The following automatic conversions were performed:

'_exptl_crystal_density_meas' value 'not measured' was changed to '?'
- the value is perceived as not measured.

Automatic conversion script
Id: cif_fix_values 3008 2015-01-20 13:52:24Z robertas 
;
_cod_database_code 2006000

loop_
_symmetry_equiv_pos_as_xyz
x,y,z
-x,-y,-z

loop_
_atom_site_aniso_label
_atom_site_aniso_U_11
_atom_site_aniso_U_12
_atom_site_aniso_U_13
_atom_site_aniso_U_22
_atom_site_aniso_U_23
_atom_site_aniso_U_33
_atom_site_aniso_type_symbol
In 0.0510(3) 0.0195(2) 0.0195(2) 0.0507(3) -0.0013(2) 0.0519(3) In
N(1) 0.0440(2) 0.016(2) 0.015(2) 0.041(2) 0.004(2) 0.044(2) N
C(1) 0.044(2) 0.013(2) 0.024(2) 0.050(3) -0.001(2) 0.061(3) C
C(2) 0.041(2) 0.012(2) 0.018(2) 0.044(3) 0.001(2) 0.057(3) C
C(3) 0.048(3) 0.020(2) 0.006(2) 0.051(3) 0.002(3) 0.062(3) C
C(4) 0.061(3) 0.015(3) 0.006(3) 0.072(4) -0.002(3) 0.062(4) C
C(5) 0.066(4) 0.007(3) 0.019(3) 0.055(4) -0.017(3) 0.076(4) C
C(6) 0.069(3) 0.024(3) 0.030(3) 0.043(3) 0.006(3) 0.081(4) C
C(7) 0.056(3) 0.015(2) 0.019(2) 0.044(3) 0.008(2) 0.056(3) C
C(8) 0.049(2) 0.021(2) 0.015(2) 0.043(2) 0.007(2) 0.040(2) C
C(9) 0.045(2) 0.020(2) 0.010(2) 0.046(3) 0.002(2) 0.035(2) C
C(10) 0.100(5) -0.001(4) 0.060(4) 0.078(5) -0.018(4) 0.084(5) C
C(11) 0.091(5) 0.062(4) 0.024(4) 0.096(5) -0.001(4) 0.077(4) C
C(12) 0.063(3) 0.028(3) 0.015(3) 0.078(4) -0.012(3) 0.066(4) C
C(13) 0.091(5) 0.039(5) 0.026(4) 0.113(7) -0.010(4) 0.068(4) C
C(14) 0.090(5) 0.021(4) 0.000(4) 0.077(5) 0.018(4) 0.082(5) C
C(15) 0.100(6) 0.084(7) 0.052(5) 0.16(1) 0.076(7) 0.100(6) C
C(16) 0.148(9) 0.064(7) 0.056(6) 0.101(7) 0.009(5) 0.091(6) C
C(17) 0.121(7) 0.021(5) 0.054(6) 0.073(5) 0.007(5) 0.109(7) C
C(18) 0.094(5) 0.034(5) 0.042(4) 0.110(7) 0.009(5) 0.088(5) C

loop_
_atom_site_label
_atom_site_fract_x
_atom_site_fract_y
_atom_site_fract_z
_atom_site_B_iso_or_equiv
_atom_site_thermal_displace_type
_atom_site_type_symbol
In 0.37002(4) 1.10400(4) 0.18672(3) 4.07(2) Uij In
N(1) 0.3469(5) 0.9386(4) 0.0236(4) 3.3(1) Uij N
C(1) 0.1744(6) 0.8232(6) -0.0047(5) 4.1(2) Uij C
C(2) 0.1049(6) 0.7077(5) -0.1108(5) 3.9(2) Uij C
C(3) 0.0046(7) 0.7210(6) -0.2358(6) 4.6(2) Uij C
C(4) -0.0608(8) 0.6098(8) -0.3340(7) 5.9(2) Uij C
C(5) -0.0295(8) 0.4879(7) -0.3056(7) 5.8(2) Uij C
C(6) 0.0668(8) 0.4742(6) -0.1819(7) 5.0(2) Uij C
C(7) 0.1330(7) 0.5828(6) -0.0853(5) 4.4(2) Uij C
C(8) 0.4725(6) 0.8751(5) 0.0683(4) 3.5(1) Uij C
C(9) 0.6445(6) 0.9880(5) 0.0933(4) 3.5(1) Uij C
C(10) 0.192(1) 0.9512(8) 0.2617(7) 7.1(3) Uij C
C(11) 0.282(1) 1.246(1) 0.0524(7) 6.5(3) Uij C
C(12) 0.6240(8) 1.1997(8) 0.3297(7) 5.7(2) Uij C
C(13) 0.616(1) 0.800(1) 0.4296(7) 7.3(3) Uij C
C(14) 0.755(1) 0.844(1) 0.4038(9) 7.9(3) Uij C
C(15) 0.769(1) 0.747(2) 0.334(1) 8.6(5) Uij C
C(16) 0.647(2) 0.610(1) 0.297(1) 8.4(4) Uij C
C(17) 0.513(1) 0.576(1) 0.326(1) 8.3(4) Uij C
C(18) 0.500(1) 0.667(1) 0.3919(9) 7.7(4) Uij C
H(1) .1751 .7769 .0724 5.2 ? H
H(2) .1002 .8707 -.0274 5.2 ? H
H(3) -.0200 .8038 -.2555 5.5 ? H
H(4) -.1266 .6198 -.4201 7.2 ? H
H(5) -.0748 .4136 -.3715 6.9 ? H
H(6) .0877 .3898 -.1615 6.1 ? H
H(7) .1992 .5710 .0002 5.2 ? H
H(8) .4722 .8298 .1458 4.2 ? H
H(9) .4429 .8045 .0035 4.2 ? H
H(10) .7219 .9438 .1212 4.1 ? H
H(11) .6749 1.0580 .1588 4.1 ? H
H(12) .1869 .9997 .3267 8.4 ? H
H(13) .0837 .9112 .1934 8.4 ? H
H(14) .2261 .8756 .2975 8.4 ? H
H(15) .2818 1.3194 .0990 7.8 ? H
H(16) .3534 1.2892 .0086 7.8 ? H
H(17) .1714 1.1924 -.0076 7.8 ? H
H(18) .6625 1.1263 .3633 6.8 ? H
H(19) .6938 1.2652 .2902 6.8 ? H
H(20) .6271 1.2507 .3972 6.8 ? H
H(21) .6022 .8643 .4744 8.7 ? H
H(22) .8399 .9380 .4327 9.2 ? H
H(23) .8649 .7781 .3154 10.4 ? H
H(24) .6546 .5433 .2509 10.0 ? H
H(25) .4248 .4827 .2982 9.8 ? H
H(26) .4051 .6364 .4130 9.2 ? H

loop_
_atom_type_symbol
_atom_type_scat_source
C International_Tables_for_X-ray_Crystallography_Vol_IV
H International_Tables_for_X-ray_Crystallography_Vol_IV
In International_Tables_for_X-ray_Crystallography_Vol_IV
N International_Tables_for_X-ray_Crystallography_Vol_IV

loop_
_geom_angle_atom_site_label_1
_geom_angle_atom_site_label_2
_geom_angle_atom_site_label_3
_geom_angle_site_symmetry_1
_geom_angle_site_symmetry_2
_geom_angle_site_symmetry_3
_geom_angle
_geom_angle_publ_flag
C(11) In C(12) . . . 116.5(3) yes
C(11) In C(10) . . . 115.8(4) yes
C(11) In N(1) . . . 96.9(2) yes
C(12) In C(10) . . . 114.1(3) yes
C(12) In N(1) . . . 110.7(2) yes
C(10) In N(1) . . . 99.9(2) yes
C(9) N(1) C(8) 2_675 . . 107.8(4) yes
C(9) N(1) C(1) 2_675 . . 110.7(4) yes
C(9) N(1) In 2_675 . . 111.0(3) yes
C(8) N(1) C(1) . . . 110.6(4) yes
C(8) N(1) In . . . 115.8(3) yes
C(1) N(1) In . . . 100.8(3) yes
C(2) C(1) N(1) . . . 117.5(4) yes
C(7) C(2) C(3) . . . 118.3(5) ?
C(7) C(2) C(1) . . . 121.0(5) ?
C(3) C(2) C(1) . . . 120.7(5) ?
C(2) C(3) C(4) . . . 119.6(6) ?
C(5) C(4) C(3) . . . 120.6(6) ?
C(6) C(5) C(4) . . . 119.6(6) ?
C(5) C(6) C(7) . . . 120.4(6) ?
C(2) C(7) C(6) . . . 121.6(5) ?
N(1) C(8) C(9) . . . 111.3(4) yes
N(1) C(9) C(8) . 2_675 2_675 111.7(4) yes
C(18) C(13) C(14) . . . 120.2(9) ?
C(13) C(14) C(15) . . . 118.7(8) ?
C(16) C(15) C(14) . . . 119.5(9) ?
C(17) C(16) C(15) . . . 118.0(10) ?
C(18) C(17) C(16) . . . 122.3(9) ?
C(17) C(18) C(13) . . . 121.1(9) ?

loop_
_geom_bond_atom_site_label_1
_geom_bond_site_symmetry_1
_geom_bond_atom_site_label_2
_geom_bond_site_symmetry_2
_geom_bond_distance
_geom_bond_publ_flag
In . C(11) . 2.161(8) yes
In . C(12) . 2.163(7) yes
In . C(10) . 2.189(7) yes
In . N(1) . 2.504(4) yes
N(1) . C(9) 2_675 1.473(6) yes
N(1) . C(8) . 1.481(7) yes
N(1) . C(1) . 1.505(6) yes
C(1) . C(2) . 1.504(7) ?
C(2) . C(7) . 1.384(8) ?
C(2) . C(3) . 1.388(8) ?
C(3) . C(4) . 1.42(1) ?
C(4) . C(5) . 1.37(1) ?
C(5) . C(6) . 1.37(1) ?
C(6) . C(7) . 1.388(9) ?
C(8) . C(9) . 1.499(7) ?
C(13) . C(18) . 1.32(1) ?
C(13) . C(14) . 1.35(1) ?
C(14) . C(15) . 1.40(2) ?
C(15) . C(16) . 1.36(2) ?
C(16) . C(17) . 1.34(1) ?
C(17) . C(18) . 1.32(1) ?

loop_
_geom_torsion_atom_site_label_1
_geom_torsion_atom_site_label_2
_geom_torsion_atom_site_label_3
_geom_torsion_atom_site_label_4
_geom_torsion_site_symmetry_3
_geom_torsion_site_symmetry_4
_geom_torsion
In N(1) C(9) C(8) 2_675 2_675 127.8(4)
In N(1) C(8) C(9) . . -67.8(4)
In N(1) C(1) C(2) . . 174.1(4)
N(1) C(1) C(2) C(7) . . 88.9(6)
N(1) C(1) C(2) C(3) . . -93.9(6)
C(1) C(2) C(7) C(6) . . 178.7(5)
C(1) C(2) C(3) C(4) . . -179.4(6)
C(1) N(1) C(9) C(8) 2_675 2_675 -121.1(5)
C(1) N(1) C(8) C(9) . . 178.3(4)
C(1) N(1) In C(11) . . -93.1(4)
C(1) N(1) In C(12) . . 145.1(4)
C(1) N(1) In C(10) . . 24.6(4)
C(2) C(7) C(6) C(5) . . .0(10)
C(2) C(3) C(4) C(5) . . 2.0(10)
C(2) C(1) N(1) C(9) . 2_675 56.6(6)
C(2) C(1) N(1) C(8) . . -62.8(6)
C(3) C(2) C(7) C(6) . . 1.5(8)
C(3) C(4) C(5) C(6) . . -1.0(10)
C(4) C(5) C(6) C(7) . . .0(10)
C(4) C(3) C(2) C(7) . . -2.3(8)
C(8) N(1) In C(11) . . 147.5(4)
C(8) N(1) In C(12) . . 25.7(4)
C(8) N(1) In C(10) . . -94.8(4)
C(9) N(1) In C(11) . . -179.1(3)
C(9) N(1) In C(12) . . 64.3(3)
C(9) N(1) In C(10) . . -48.3(4)
C(13) C(18) C(17) C(16) . . 3(2)
C(13) C(14) C(15) C(16) . . -2.0(10)
C(14) C(13) C(18) C(17) . . -2(2)
C(14) C(15) C(16) C(17) . . 2.0(10)
C(15) C(16) C(17) C(18) . . -3(2)
C(15) C(14) C(13) C(18) . . 1.0(10)
